data_1531100
loop_
_publ_author_name
'Awana, V.P.S.'
'Malik, S.K.'
'Yelon, W.B.'
'Karppinen, M.'
'Yamauchi, H.'

_publ_section_title
;
 Triple perovskite Co Sr2 Y Cu2 O7-d and its peculiar structural features:
 a neutron diffraction study
;
_journal_name_full 'Physica C (Amsterdam)'
_journal_page_first 155
_journal_page_last 159
_journal_volume 378
_journal_year 2002
_chemical_formula_sum 'Co Cu2 O7 Sr2 Y'
_chemical_name_systematic 'Co Sr2 Y Cu2 O7'
_space_group_IT_number 46
_symmetry_space_group_name_Hall 'I 2 -2a'
_symmetry_space_group_name_H-M 'I m a 2'
_cell_angle_alpha 90
_cell_angle_beta 90
_cell_angle_gamma 90
_cell_formula_units_Z 4
_cell_length_a 5.4089
_cell_length_b 5.4515
_cell_length_c 22.7987
_cell_volume 672.257
_citation_journal_id_ASTM PHYCE6
_cod_data_source_file Awana_PHYCE6_2002_1217.cif
_cod_data_source_block Co1Cu2O7Sr2Y1
_cod_original_cell_volume 672.2565
_cod_original_formula_sum 'Co1 Cu2 O7 Sr2 Y1'
_cod_database_code 1531100

loop_
_symmetry_equiv_pos_as_xyz
x,y,z
-x,-y,z
-x+1/2,y,z
x+1/2,-y,z
x+1/2,y+1/2,z+1/2
-x+1/2,-y+1/2,z+1/2
-x+1,y+1/2,z+1/2
x+1,-y+1/2,z+1/2

loop_
_atom_site_label
_atom_site_type_symbol
_atom_site_fract_x
_atom_site_fract_y
_atom_site_fract_z
_atom_site_occupancy
_atom_site_U_iso_or_equiv
Co1 Co+2 0.25 0.537 0.0667 1 0.0
O5 O-2 0.32413 0.4783 0.031 1 0.0
O3 O-2 0.4356 0.7422 0.2458 1 0.0
O1 O-2 0.25 0.6489 0.3547 0.34 0.0
O2 O-2 0.25 0.5906 0.5932 0.66 0.0
O4 O-2 0.43615 0.2424 0.7479 1 0.0
Cu1 Cu+2 0.42683 0.0053 0.4947 1 0.0
Y1 Y+3 0 0 0 1 0.0
Sr1 Sr+2 0.34818 0.0045 0.0041 1 0.0
